data_7216443
loop_
_publ_author_name
'Zhao, Fangfang'
'Dong, Huan'
'Liu, BeiBei'
'Zhang, Guangju'
'Huang, Hui'
'Hu, Hailiang'
'Liu, Yang'
'Kang, Zhenhui'

_publ_section_title
;
 Tuning luminescence via transition metal-directed strategy in
 coordination polymers
;
_journal_issue 21
_journal_name_full CrystEngComm
_journal_page_first 4422
_journal_paper_doi 10.1039/c3ce42566e
_journal_volume 16
_journal_year 2014
_chemical_formula_moiety CoO2(C7H5O4NSCl)2(C10H8N2)
_chemical_formula_sum 'C24 H18 Cl2 Co N4 O10 S2'
_chemical_formula_weight 716.37
_chemical_name_systematic
; 
 ? 
;
_space_group_IT_number 2
_symmetry_cell_setting triclinic
_symmetry_space_group_name_Hall '-P 1'
_symmetry_space_group_name_H-M 'P -1'
_atom_sites_solution_hydrogens geom
_atom_sites_solution_primary direct
_atom_sites_solution_secondary difmap
_audit_creation_method SHELXL-97
_cell_angle_alpha 114.573(2)
_cell_angle_beta 90.156(2)
_cell_angle_gamma 95.928(2)
_cell_formula_units_Z 1
_cell_length_a 5.4158(6)
_cell_length_b 11.4254(13)
_cell_length_c 12.5590(14)
_cell_measurement_reflns_used 3057
_cell_measurement_temperature 150(2)
_cell_measurement_theta_max 28.161
_cell_measurement_theta_min 3.280
_cell_volume 702.06(14)
_computing_cell_refinement 'Bruker SMART'
_computing_data_collection 'Bruker SMART'
_computing_data_reduction 'Bruker SMART'
_computing_molecular_graphics 'Bruker SHELXTL'
_computing_publication_material 'Bruker SHELXTL'
_computing_structure_refinement 'SHELXL-97 (Sheldrick, 1997)'
_computing_structure_solution 'SHELXS-97 (Sheldrick, 1990)'
_diffrn_ambient_temperature 150(2)
_diffrn_measured_fraction_theta_full 0.973
_diffrn_measured_fraction_theta_max 0.973
_diffrn_measurement_device_type 'Bruker APEX-II CCD'
_diffrn_measurement_method '\f and \w scans'
_diffrn_radiation_monochromator graphite
_diffrn_radiation_source 'fine-focus sealed tube'
_diffrn_radiation_type MoK\a
_diffrn_radiation_wavelength 0.71073
_diffrn_reflns_av_R_equivalents 0.0111
_diffrn_reflns_av_sigmaI/netI 0.0205
_diffrn_reflns_limit_h_max 6
_diffrn_reflns_limit_h_min -6
_diffrn_reflns_limit_k_max 13
_diffrn_reflns_limit_k_min -13
_diffrn_reflns_limit_l_max 14
_diffrn_reflns_limit_l_min -14
_diffrn_reflns_number 3711
_diffrn_reflns_theta_full 25.00
_diffrn_reflns_theta_max 25.00
_diffrn_reflns_theta_min 2.03
_exptl_absorpt_coefficient_mu 1.014
_exptl_absorpt_correction_T_max 0.8385
_exptl_absorpt_correction_T_min 0.8229
_exptl_absorpt_correction_type multi-scan
_exptl_absorpt_process_details '(SADABS; Sheldrick, 2003)'
_exptl_crystal_colour Pink
_exptl_crystal_density_diffrn 1.694
_exptl_crystal_density_method 'not measured'
_exptl_crystal_description Block
_exptl_crystal_F_000 363
_exptl_crystal_size_max 0.20
_exptl_crystal_size_mid 0.18
_exptl_crystal_size_min 0.18
_refine_diff_density_max 0.703
_refine_diff_density_min -0.376
_refine_diff_density_rms 0.063
_refine_ls_extinction_method none
_refine_ls_goodness_of_fit_ref 1.026
_refine_ls_hydrogen_treatment mixed
_refine_ls_matrix_type full
_refine_ls_number_parameters 232
_refine_ls_number_reflns 2420
_refine_ls_number_restraints 0
_refine_ls_restrained_S_all 1.026
_refine_ls_R_factor_all 0.0292
_refine_ls_R_factor_gt 0.0272
_refine_ls_shift/su_max 0.000
_refine_ls_shift/su_mean 0.000
_refine_ls_structure_factor_coef Fsqd
_refine_ls_weighting_details 'calc w=1/[\s^2^(Fo^2^)+(0.0456P)^2^+0.5553P] where P=(Fo^2^+2Fc^2^)/3'
_refine_ls_weighting_scheme calc
_refine_ls_wR_factor_gt 0.0737
_refine_ls_wR_factor_ref 0.0749
_reflns_number_gt 2283
_reflns_number_total 2420
_reflns_threshold_expression >2sigma(I)
_cod_data_source_file c3ce42566e2.cif
_cod_data_source_block 2
_cod_depositor_comments
;
The following automatic conversions were performed:

'_symmetry_cell_setting' value 'Triclinic' changed to 'triclinic'
according to
/usr/data/users/saulius/crontab/automatic-downloads/current/RSC/lib/dictionaries/cif_core.dic
dictionary named 'cif_core.dic' version 2.4.2 from 2011-04-26.

Automatic conversion script
Id: cif_fix_values 2281 2013-09-26 08:29:07Z andrius 
;
_cod_original_sg_symbol_H-M P-1
_cod_database_code 7216443

loop_
_symmetry_equiv_pos_as_xyz
'x, y, z'
'-x, -y, -z'

loop_
_atom_site_label
_atom_site_type_symbol
_atom_site_fract_x
_atom_site_fract_y
_atom_site_fract_z
_atom_site_U_iso_or_equiv
_atom_site_adp_type
_atom_site_occupancy
_atom_site_symmetry_multiplicity
_atom_site_calc_flag
_atom_site_refinement_flags
Co1 Co 0.0000 1.0000 0.5000 0.00805(12) Uani 1 2 d S
S1 S 0.38590(9) 0.56275(5) -0.17846(4) 0.01678(14) Uani 1 1 d .
Cl1 Cl 0.83795(10) 0.78404(5) -0.14130(4) 0.02156(15) Uani 1 1 d .
O5 O 0.3317(2) 1.08560(13) 0.59855(12) 0.0133(3) Uani 1 1 d .
O1 O -0.0752(3) 0.78575(14) 0.21983(12) 0.0163(3) Uani 1 1 d .
O2 O 0.1983(2) 0.94535(13) 0.34435(11) 0.0112(3) Uani 1 1 d .
O4 O 0.5864(3) 0.48675(15) -0.18505(14) 0.0237(4) Uani 1 1 d .
N2 N 0.0174(3) 0.81407(15) 0.50357(14) 0.0114(3) Uani 1 1 d .
C2 C 0.2731(4) 0.7264(2) 0.04455(18) 0.0145(4) Uani 1 1 d .
O3 O 0.3495(3) 0.60377(16) -0.27001(13) 0.0242(4) Uani 1 1 d .
C6 C 0.4917(4) 0.9379(2) 0.15656(18) 0.0157(4) Uani 1 1 d .
C7 C 0.1270(4) 0.85765(19) 0.24342(17) 0.0121(4) Uani 1 1 d .
C10 C 0.0040(4) 0.56573(18) 0.50130(16) 0.0108(4) Uani 1 1 d .
C4 C 0.6257(4) 0.8043(2) -0.03319(18) 0.0161(4) Uani 1 1 d .
C5 C 0.6534(4) 0.9196(2) 0.06718(19) 0.0175(4) Uani 1 1 d .
C1 C 0.3023(4) 0.84130(19) 0.14656(17) 0.0133(4) Uani 1 1 d .
C3 C 0.4333(4) 0.7071(2) -0.04577(17) 0.0145(4) Uani 1 1 d .
N1 N 0.1381(4) 0.4855(2) -0.16099(16) 0.0199(4) Uani 1 1 d .
C11 C -0.1763(4) 0.6468(2) 0.55418(18) 0.0158(4) Uani 1 1 d .
C9 C 0.1918(4) 0.6138(2) 0.44994(19) 0.0165(4) Uani 1 1 d .
C8 C 0.1921(4) 0.7358(2) 0.45287(19) 0.0161(4) Uani 1 1 d .
C12 C -0.1632(4) 0.7676(2) 0.55298(18) 0.0157(4) Uani 1 1 d .
H6 H 0.503(4) 1.017(2) 0.227(2) 0.015(6) Uiso 1 1 d .
H12 H -0.282(5) 0.819(2) 0.587(2) 0.017(6) Uiso 1 1 d .
H8 H 0.320(5) 0.767(3) 0.417(2) 0.020(6) Uiso 1 1 d .
H11 H -0.306(5) 0.620(3) 0.593(2) 0.027(7) Uiso 1 1 d .
H2 H 0.140(5) 0.659(2) 0.035(2) 0.016(6) Uiso 1 1 d .
H9 H 0.327(5) 0.568(2) 0.412(2) 0.019(6) Uiso 1 1 d .
H5 H 0.775(5) 0.978(3) 0.074(2) 0.018(6) Uiso 1 1 d .
H1A H 0.003(6) 0.508(3) -0.178(3) 0.043(9) Uiso 1 1 d .
H1B H 0.156(6) 0.413(3) -0.168(3) 0.036(8) Uiso 1 1 d .

loop_
_atom_site_aniso_label
_atom_site_aniso_U_11
_atom_site_aniso_U_22
_atom_site_aniso_U_33
_atom_site_aniso_U_23
_atom_site_aniso_U_13
_atom_site_aniso_U_12
Co1 0.00812(19) 0.00688(19) 0.0097(2) 0.00394(14) 0.00106(13) 0.00088(13)
S1 0.0144(3) 0.0169(3) 0.0134(3) 0.0014(2) 0.00326(19) -0.0005(2)
Cl1 0.0191(3) 0.0254(3) 0.0163(3) 0.0062(2) 0.0065(2) -0.0035(2)
O5 0.0114(7) 0.0131(7) 0.0141(7) 0.0045(6) -0.0002(5) 0.0007(5)
O1 0.0125(7) 0.0151(7) 0.0162(7) 0.0023(6) 0.0015(6) -0.0011(6)
O2 0.0123(7) 0.0100(7) 0.0106(7) 0.0038(5) 0.0005(5) 0.0011(5)
O4 0.0170(8) 0.0212(8) 0.0253(8) 0.0020(7) 0.0057(6) 0.0036(6)
N2 0.0120(8) 0.0102(8) 0.0125(8) 0.0054(7) 0.0000(6) 0.0001(6)
C2 0.0130(10) 0.0145(10) 0.0151(10) 0.0057(8) 0.0008(8) 0.0006(8)
O3 0.0250(8) 0.0283(9) 0.0143(7) 0.0056(7) 0.0007(6) -0.0039(7)
C6 0.0173(10) 0.0150(10) 0.0141(10) 0.0059(9) 0.0005(8) 0.0002(8)
C7 0.0134(10) 0.0114(9) 0.0139(10) 0.0071(8) 0.0016(8) 0.0040(8)
C10 0.0131(9) 0.0092(10) 0.0103(9) 0.0047(7) -0.0015(7) -0.0012(7)
C4 0.0154(10) 0.0199(11) 0.0138(10) 0.0081(8) 0.0027(8) 0.0010(8)
C5 0.0175(10) 0.0167(11) 0.0181(11) 0.0086(9) 0.0011(8) -0.0041(9)
C1 0.0131(9) 0.0146(10) 0.0134(10) 0.0068(8) 0.0000(8) 0.0029(8)
C3 0.0144(10) 0.0149(10) 0.0127(10) 0.0042(8) 0.0006(8) 0.0022(8)
N1 0.0172(10) 0.0148(10) 0.0227(10) 0.0032(8) 0.0035(8) 0.0008(8)
C11 0.0162(10) 0.0143(10) 0.0192(10) 0.0091(8) 0.0076(8) 0.0020(8)
C9 0.0152(10) 0.0147(10) 0.0241(11) 0.0115(9) 0.0079(9) 0.0055(8)
C8 0.0136(10) 0.0147(10) 0.0244(11) 0.0123(9) 0.0067(8) 0.0025(8)
C12 0.0165(10) 0.0128(10) 0.0193(10) 0.0071(8) 0.0079(8) 0.0062(8)

loop_
_atom_type_symbol
_atom_type_description
_atom_type_scat_dispersion_real
_atom_type_scat_dispersion_imag
_atom_type_scat_source
C C 0.0033 0.0016 'International Tables Vol C Tables 4.2.6.8 and 6.1.1.4'
H H 0.0000 0.0000 'International Tables Vol C Tables 4.2.6.8 and 6.1.1.4'
O O 0.0106 0.0060 'International Tables Vol C Tables 4.2.6.8 and 6.1.1.4'
N N 0.0061 0.0033 'International Tables Vol C Tables 4.2.6.8 and 6.1.1.4'
Co Co 0.3494 0.9721 'International Tables Vol C Tables 4.2.6.8 and 6.1.1.4'
S S 0.1246 0.1234 'International Tables Vol C Tables 4.2.6.8 and 6.1.1.4'
Cl Cl 0.1484 0.1585 'International Tables Vol C Tables 4.2.6.8 and 6.1.1.4'

loop_
_geom_angle_atom_site_label_1
_geom_angle_atom_site_label_2
_geom_angle_atom_site_label_3
_geom_angle
_geom_angle_site_symmetry_1
_geom_angle_site_symmetry_3
O5 Co1 O5 180.0 2_576 .
O5 Co1 O2 90.38(5) 2_576 .
O5 Co1 O2 89.62(5) . .
O5 Co1 O2 89.62(5) 2_576 2_576
O5 Co1 O2 90.38(5) . 2_576
O2 Co1 O2 180.000(1) . 2_576
O5 Co1 N2 95.04(6) 2_576 2_576
O5 Co1 N2 84.96(6) . 2_576
O2 Co1 N2 88.33(6) . 2_576
O2 Co1 N2 91.67(6) 2_576 2_576
O5 Co1 N2 84.96(6) 2_576 .
O5 Co1 N2 95.04(6) . .
O2 Co1 N2 91.67(6) . .
O2 Co1 N2 88.33(6) 2_576 .
N2 Co1 N2 180.000(1) 2_576 .
O3 S1 O4 118.76(10) . .
O3 S1 N1 111.14(11) . .
O4 S1 N1 107.29(11) . .
O3 S1 C3 106.07(10) . .
O4 S1 C3 108.10(9) . .
N1 S1 C3 104.55(10) . .
C7 O2 Co1 127.20(12) . .
C12 N2 C8 116.30(17) . .
C12 N2 Co1 119.30(13) . .
C8 N2 Co1 124.29(13) . .
C3 C2 C1 120.56(19) . .
C5 C6 C1 120.5(2) . .
O1 C7 O2 124.98(18) . .
O1 C7 C1 118.72(17) . .
O2 C7 C1 116.30(17) . .
C11 C10 C9 116.49(18) . .
C11 C10 C10 121.9(2) . 2_566
C9 C10 C10 121.6(2) . 2_566
C5 C4 C3 120.58(19) . .
C5 C4 Cl1 118.06(17) . .
C3 C4 Cl1 121.35(16) . .
C6 C5 C4 119.7(2) . .
C6 C1 C2 119.46(19) . .
C6 C1 C7 121.58(18) . .
C2 C1 C7 118.97(18) . .
C2 C3 C4 119.17(19) . .
C2 C3 S1 120.16(16) . .
C4 C3 S1 120.63(15) . .
C12 C11 C10 119.85(19) . .
C8 C9 C10 120.11(19) . .
N2 C8 C9 123.47(19) . .
N2 C12 C11 123.77(19) . .

loop_
_geom_bond_atom_site_label_1
_geom_bond_atom_site_label_2
_geom_bond_distance
_geom_bond_site_symmetry_2
Co1 O5 2.0818(14) 2_576
Co1 O5 2.0818(14) .
Co1 O2 2.1211(13) .
Co1 O2 2.1211(13) 2_576
Co1 N2 2.1550(16) 2_576
Co1 N2 2.1550(16) .
S1 O3 1.4305(17) .
S1 O4 1.4408(16) .
S1 N1 1.5953(19) .
S1 C3 1.785(2) .
Cl1 C4 1.738(2) .
O1 C7 1.254(3) .
O2 C7 1.273(2) .
N2 C12 1.339(3) .
N2 C8 1.344(3) .
C2 C3 1.388(3) .
C2 C1 1.396(3) .
C6 C5 1.385(3) .
C6 C1 1.392(3) .
C7 C1 1.507(3) .
C10 C11 1.389(3) .
C10 C9 1.391(3) .
C10 C10 1.485(4) 2_566
C4 C5 1.387(3) .
C4 C3 1.399(3) .
C11 C12 1.382(3) .
C9 C8 1.379(3) .
